data_4130755
loop_
_publ_author_name
'Ding, Shengda'
'Ghosh, Pokhraj'
'Lunsford, Allen M.'
'Wang, Ning'
'Bhuvanesh, Nattamai'
'Hall, Michael B.'
'Darensbourg, Marcetta Y.'

_publ_section_title
;
 Hemilabile Bridging Thiolates as Proton Shuttles in Bioinspired
 H<sub>2</sub> Production Electrocatalysts.
;
_journal_issue 39
_journal_name_full 'Journal of the American Chemical Society'
_journal_page_first 12920
_journal_page_last 12927
_journal_paper_doi 10.1021/jacs.6b06461
_journal_volume 138
_journal_year 2016
_chemical_formula_moiety 'C15 H23 Fe2 N3 O2 S2, C0.4 H0.8 Cl0.8, B F4'
_chemical_formula_sum 'C15.4 H23.8 B Cl0.8 F4 Fe2 N3 O2 S2'
_chemical_formula_weight 573.96
_space_group_crystal_system orthorhombic
_space_group_IT_number 43
_space_group_name_Hall 'F 2 -2d'
_space_group_name_H-M_alt 'F d d 2'
_atom_sites_solution_hydrogens geom
_audit_creation_date 2014-07-21
_audit_creation_method
;
Olex2 1.2-beta
(compiled 2013.09.17 svn.r2790 for OlexSys, GUI svn.r4601)
;
_cell_angle_alpha 90
_cell_angle_beta 90
_cell_angle_gamma 90
_cell_formula_units_Z 16
_cell_length_a 23.578(3)
_cell_length_b 30.074(4)
_cell_length_c 12.5159(17)
_cell_measurement_reflns_used 9938
_cell_measurement_temperature 150.15
_cell_measurement_theta_max 29.529
_cell_measurement_theta_min 2.195
_cell_volume 8875(2)
_computing_data_reduction 'SAINT v8.27A (Bruker, 2012)'
_computing_molecular_graphics
;
O. V. Dolomanov, L. J. Bourhis, R. J. Gildea, J. A. K. Howard and H. Puschmann,
OLEX2: a complete structure solution, refinement and analysis program.
J. Appl. Cryst. (2009). 42, 339-341.
;
_computing_publication_material
;
O. V. Dolomanov, L. J. Bourhis, R. J. Gildea, J. A. K. Howard and H. Puschmann,
OLEX2: a complete structure solution, refinement and analysis program.
J. Appl. Cryst. (2009). 42, 339-341.
;
_computing_structure_refinement
;
SHELX, G.M. Sheldrick, Acta Cryst.
(2008). A64, 112-122
;
_diffrn_ambient_temperature 150.15
_diffrn_measured_fraction_theta_full 0.999
_diffrn_measured_fraction_theta_max 0.973
_diffrn_measurement_device_type 'Bruker APEX-II CCD'
_diffrn_measurement_method '\f and \w scans'
_diffrn_radiation_monochromator graphite
_diffrn_radiation_type MoK\a
_diffrn_radiation_wavelength 0.71073
_diffrn_reflns_av_R_equivalents 0.0377
_diffrn_reflns_av_unetI/netI 0.0318
_diffrn_reflns_Laue_measured_fraction_full 0.999
_diffrn_reflns_Laue_measured_fraction_max 0.973
_diffrn_reflns_limit_h_max 32
_diffrn_reflns_limit_h_min -32
_diffrn_reflns_limit_k_max 41
_diffrn_reflns_limit_k_min -41
_diffrn_reflns_limit_l_max 17
_diffrn_reflns_limit_l_min -17
_diffrn_reflns_number 27819
_diffrn_reflns_point_group_measured_fraction_full 0.999
_diffrn_reflns_point_group_measured_fraction_max 0.946
_diffrn_reflns_theta_full 25.242
_diffrn_reflns_theta_max 29.669
_diffrn_reflns_theta_min 1.963
_diffrn_standards_number 0
_exptl_absorpt_coefficient_mu 1.643
_exptl_absorpt_correction_T_max 0.7459
_exptl_absorpt_correction_T_min 0.6083
_exptl_absorpt_correction_type multi-scan
_exptl_absorpt_process_details
;
SADABS-2012/1 (Bruker,2012) was used for absorption correction.
wR2(int) was 0.0782 before and 0.0613 after correction.
The Ratio of minimum to maximum transmission is 0.8155.
The \l/2 correction factor is 0.0015.
;
_exptl_crystal_colour brown
_exptl_crystal_colour_primary brown
_exptl_crystal_density_diffrn 1.718
_exptl_crystal_description block
_exptl_crystal_F_000 4669
_exptl_crystal_size_max 0.28
_exptl_crystal_size_mid 0.23
_exptl_crystal_size_min 0.12
_refine_diff_density_max 1.059
_refine_diff_density_min -0.354
_refine_diff_density_rms 0.080
_refine_ls_abs_structure_details
;
 Flack x determined using 2520 quotients [(I+)-(I-)]/[(I+)+(I-)]
 (Parsons and Flack (2004), Acta Cryst. A60, s61).
;
_refine_ls_abs_structure_Flack 0.023(5)
_refine_ls_extinction_method none
_refine_ls_goodness_of_fit_ref 1.057
_refine_ls_hydrogen_treatment constr
_refine_ls_matrix_type full
_refine_ls_number_parameters 272
_refine_ls_number_reflns 5949
_refine_ls_number_restraints 1
_refine_ls_restrained_S_all 1.057
_refine_ls_R_factor_all 0.0314
_refine_ls_R_factor_gt 0.0292
_refine_ls_shift/su_max 0.001
_refine_ls_shift/su_mean 0.000
_refine_ls_structure_factor_coef Fsqd
_refine_ls_weighting_details 'w=1/[\s^2^(Fo^2^)+(0.0434P)^2^+12.3908P] where P=(Fo^2^+2Fc^2^)/3'
_refine_ls_weighting_scheme calc
_refine_ls_wR_factor_gt 0.0776
_refine_ls_wR_factor_ref 0.0793
_reflns_Friedel_coverage 0.865
_reflns_Friedel_fraction_full 0.999
_reflns_Friedel_fraction_max 0.917
_reflns_number_gt 5644
_reflns_number_total 5949
_reflns_threshold_expression 'I > 2\s(I)'
_cod_data_source_file ja6b06461_si_004.cif
_cod_data_source_block Fe-Fe'+
_cod_original_formula_sum 'C15.40 H23.80 B Cl0.80 F4 Fe2 N3 O2 S2'
_cod_database_code 4130755
_shelxl_version_number 2013-4
_shelx_space_group_comment
;
The symmetry employed for this shelxl refinement is uniquely defined
by the following loop, which should always be used as a source of
symmetry information in preference to the above space-group names.
They are only intended as comments.
;
_shelx_estimated_absorpt_t_max 0.827
_shelx_estimated_absorpt_t_min 0.656
_olex2_refinement_description
;
1. Fixed Uiso
 At 1.2 times of:
  All C(H) groups, All C(H,H) groups
2. Uiso/Uaniso restraints and constraints
Uanis(C1S) = Uanis(Cl2S)
3. Others
 Fixed Sof: Cl2S(0.8) C1S(0.4) H(0.4) HA(0.4)
4.a Secondary CH2 refined with riding coordinates:
 C1(H1A,H1B), C2(H2A,H2B), C3(H3A,H3B), C4(H4A,H4B), C5(H5A,H5B), C6(H6A,H6B),
 C7(H7A,H7B), C8(H8A,H8B), C9(H9A,H9B), C1S(H,HA)
4.b Aromatic/amide H refined with riding coordinates:
 C12(H12), C13(H13), C14(H14), C15(H15), C16(H16)
;

loop_
_space_group_symop_operation_xyz
'x, y, z'
'-x, -y, z'
'x+1/4, -y+1/4, z+1/4'
'-x+1/4, y+1/4, z+1/4'
'x, y+1/2, z+1/2'
'-x, -y+1/2, z+1/2'
'x+1/4, -y+3/4, z+3/4'
'-x+1/4, y+3/4, z+3/4'
'x+1/2, y, z+1/2'
'-x+1/2, -y, z+1/2'
'x+3/4, -y+1/4, z+3/4'
'-x+3/4, y+1/4, z+3/4'
'x+1/2, y+1/2, z'
'-x+1/2, -y+1/2, z'
'x+3/4, -y+3/4, z+1/4'
'-x+3/4, y+3/4, z+1/4'

loop_
_atom_site_label
_atom_site_type_symbol
_atom_site_fract_x
_atom_site_fract_y
_atom_site_fract_z
_atom_site_U_iso_or_equiv
_atom_site_adp_type
_atom_site_occupancy
_atom_site_site_symmetry_order
_atom_site_calc_flag
_atom_site_refinement_flags_posn
_atom_site_refinement_flags_adp
_atom_site_refinement_flags_occupancy
Fe1 Fe 0.45391(2) 0.58958(2) 0.59782(4) 0.02066(11) Uani 1 1 d . . .
Fe2 Fe 0.49466(2) 0.63318(2) 0.37732(4) 0.02307(11) Uani 1 1 d . . .
S1 S 0.48371(4) 0.56255(3) 0.44155(7) 0.02634(17) Uani 1 1 d . . .
S2 S 0.50407(4) 0.65007(3) 0.55431(7) 0.02549(17) Uani 1 1 d . . .
O1 O 0.53230(13) 0.54459(11) 0.7275(3) 0.0490(8) Uani 1 1 d . . .
O2 O 0.37769(12) 0.65970(10) 0.3440(3) 0.0388(6) Uani 1 1 d . . .
N1 N 0.38210(12) 0.55392(10) 0.5826(2) 0.0258(6) Uani 1 1 d . . .
N2 N 0.39917(13) 0.62880(10) 0.6791(2) 0.0274(6) Uani 1 1 d . . .
C1 C 0.41713(18) 0.53599(13) 0.4002(3) 0.0346(8) Uani 1 1 d . . .
H1A H 0.3926 0.5578 0.3632 0.042 Uiso 1 1 calc R U .
H1B H 0.4251 0.5112 0.3505 0.042 Uiso 1 1 calc R U .
C2 C 0.38773(17) 0.51868(13) 0.4997(3) 0.0341(8) Uani 1 1 d . . .
H2A H 0.3496 0.5075 0.4804 0.041 Uiso 1 1 calc R U .
H2B H 0.4097 0.4935 0.5294 0.041 Uiso 1 1 calc R U .
C3 C 0.36645(16) 0.53312(13) 0.6868(3) 0.0323(8) Uani 1 1 d . . .
H3A H 0.3995 0.5164 0.7143 0.039 Uiso 1 1 calc R U .
H3B H 0.3353 0.5116 0.6746 0.039 Uiso 1 1 calc R U .
C4 C 0.34791(18) 0.56611(15) 0.7702(3) 0.0369(9) Uani 1 1 d . . .
H4A H 0.3464 0.5506 0.8399 0.044 Uiso 1 1 calc R U .
H4B H 0.3088 0.5757 0.7529 0.044 Uiso 1 1 calc R U .
C5 C 0.38456(17) 0.60772(14) 0.7836(3) 0.0336(8) Uani 1 1 d . . .
H5A H 0.3640 0.6295 0.8284 0.040 Uiso 1 1 calc R U .
H5B H 0.4200 0.5996 0.8213 0.040 Uiso 1 1 calc R U .
C6 C 0.33745(15) 0.58676(14) 0.5522(3) 0.0320(8) Uani 1 1 d . . .
H6A H 0.2996 0.5751 0.5724 0.038 Uiso 1 1 calc R U .
H6B H 0.3379 0.5914 0.4739 0.038 Uiso 1 1 calc R U .
C7 C 0.34823(15) 0.63172(13) 0.6098(3) 0.0327(8) Uani 1 1 d . . .
H7A H 0.3537 0.6555 0.5561 0.039 Uiso 1 1 calc R U .
H7B H 0.3148 0.6395 0.6538 0.039 Uiso 1 1 calc R U .
C8 C 0.42337(18) 0.67380(13) 0.6998(3) 0.0342(8) Uani 1 1 d . . .
H8A H 0.4507 0.6721 0.7597 0.041 Uiso 1 1 calc R U .
H8B H 0.3925 0.6944 0.7208 0.041 Uiso 1 1 calc R U .
C9 C 0.45311(18) 0.69189(12) 0.6018(4) 0.0354(8) Uani 1 1 d . . .
H9A H 0.4732 0.7198 0.6198 0.043 Uiso 1 1 calc R U .
H9B H 0.4250 0.6984 0.5451 0.043 Uiso 1 1 calc R U .
N3 N 0.49525(13) 0.56275(10) 0.6867(2) 0.0270(6) Uani 1 1 d . . .
C11 C 0.42326(15) 0.64782(11) 0.3611(3) 0.0260(6) Uani 1 1 d . . .
C12 C 0.54605(18) 0.60855(15) 0.2544(3) 0.0384(9) Uani 1 1 d . . .
H12 H 0.5469 0.5785 0.2312 0.046 Uiso 1 1 calc R U .
C13 C 0.58074(17) 0.62770(16) 0.3353(4) 0.0415(10) Uani 1 1 d . . .
H13 H 0.6089 0.6127 0.3760 0.050 Uiso 1 1 calc R U .
C14 C 0.56589(18) 0.67294(15) 0.3443(4) 0.0411(9) Uani 1 1 d . . .
H14 H 0.5827 0.6937 0.3919 0.049 Uiso 1 1 calc R U .
C15 C 0.5223(2) 0.68219(15) 0.2715(4) 0.0406(9) Uani 1 1 d . . .
H15 H 0.5042 0.7101 0.2618 0.049 Uiso 1 1 calc R U .
C16 C 0.51002(18) 0.64227(16) 0.2145(3) 0.0368(9) Uani 1 1 d . . .
H16 H 0.4825 0.6389 0.1596 0.044 Uiso 1 1 calc R U .
Cl2S Cl 0.72483(17) 0.70134(14) 0.2664(3) 0.1269(12) Uani 0.8 1 d . . P
C1S C 0.7500 0.7500 0.3385(16) 0.1269(12) Uani 0.8 2 d S T P
H H 0.7188 0.7599 0.3857 0.152 Uiso 0.4 1 calc R U P
HA H 0.7812 0.7401 0.3857 0.152 Uiso 0.4 1 calc R U P
F1 F 0.61430(11) 0.78070(9) 0.4391(2) 0.0486(6) Uani 1 1 d . . .
F2 F 0.52089(12) 0.76998(10) 0.4082(3) 0.0583(8) Uani 1 1 d . . .
F3 F 0.55235(16) 0.77555(13) 0.5782(3) 0.0704(10) Uani 1 1 d . . .
F4 F 0.54992(13) 0.83606(9) 0.4705(2) 0.0486(7) Uani 1 1 d . . .
B1 B 0.5604(2) 0.79057(16) 0.4756(4) 0.0346(9) Uani 1 1 d . . .

loop_
_atom_site_aniso_label
_atom_site_aniso_U_11
_atom_site_aniso_U_22
_atom_site_aniso_U_33
_atom_site_aniso_U_23
_atom_site_aniso_U_13
_atom_site_aniso_U_12
Fe1 0.0195(2) 0.0264(2) 0.0161(2) 0.00158(17) 0.00173(16) 0.00294(17)
Fe2 0.0241(2) 0.0279(2) 0.0173(2) 0.00199(18) 0.00483(18) 0.00135(18)
S1 0.0314(4) 0.0258(4) 0.0218(4) -0.0009(3) 0.0069(3) 0.0033(3)
S2 0.0253(4) 0.0318(4) 0.0194(4) -0.0011(3) 0.0020(3) -0.0024(3)
O1 0.0363(15) 0.0418(16) 0.069(2) 0.0119(15) -0.0243(15) 0.0019(13)
O2 0.0303(13) 0.0464(15) 0.0396(15) 0.0094(13) -0.0020(13) 0.0036(12)
N1 0.0241(13) 0.0312(14) 0.0222(14) 0.0038(11) 0.0020(11) -0.0020(11)
N2 0.0264(14) 0.0354(15) 0.0205(13) -0.0025(12) 0.0061(11) 0.0032(12)
C1 0.045(2) 0.0319(18) 0.0270(18) -0.0040(14) 0.0028(16) -0.0089(16)
C2 0.040(2) 0.0313(19) 0.0311(19) -0.0012(15) 0.0043(16) -0.0103(15)
C3 0.0303(18) 0.038(2) 0.0283(18) 0.0095(16) 0.0072(14) -0.0008(14)
C4 0.035(2) 0.049(2) 0.0273(18) 0.0078(16) 0.0115(15) -0.0017(17)
C5 0.0321(19) 0.049(2) 0.0191(16) 0.0021(15) 0.0073(14) 0.0008(16)
C6 0.0225(16) 0.044(2) 0.0292(17) 0.0060(15) -0.0006(13) -0.0001(14)
C7 0.0255(17) 0.0412(19) 0.031(2) 0.0006(16) 0.0012(14) 0.0103(14)
C8 0.043(2) 0.0320(18) 0.0273(18) -0.0086(15) 0.0106(16) 0.0015(15)
C9 0.045(2) 0.0282(16) 0.0330(18) -0.0067(16) 0.0088(16) 0.0016(15)
N3 0.0268(14) 0.0329(15) 0.0214(14) 0.0035(12) -0.0019(11) 0.0001(11)
C11 0.0294(16) 0.0303(15) 0.0184(15) 0.0019(12) 0.0028(12) -0.0006(13)
C12 0.041(2) 0.044(2) 0.030(2) 0.0006(17) 0.0190(16) 0.0037(17)
C13 0.0281(19) 0.063(3) 0.034(2) 0.0113(19) 0.0127(16) 0.0036(17)
C14 0.038(2) 0.049(2) 0.036(2) 0.0024(19) 0.0149(17) -0.0132(17)
C15 0.047(2) 0.041(2) 0.034(2) 0.0126(17) 0.0163(18) -0.0051(18)
C16 0.038(2) 0.053(2) 0.0199(17) 0.0060(16) 0.0098(15) -0.0028(18)
Cl2S 0.134(3) 0.145(3) 0.101(2) -0.046(2) -0.008(2) 0.035(2)
C1S 0.134(3) 0.145(3) 0.101(2) -0.046(2) -0.008(2) 0.035(2)
F1 0.0349(12) 0.0581(16) 0.0529(16) 0.0005(14) -0.0006(12) -0.0032(11)
F2 0.0427(15) 0.0528(16) 0.079(2) -0.0157(16) -0.0164(14) 0.0001(13)
F3 0.086(2) 0.081(2) 0.0445(18) 0.0277(16) 0.0066(16) 0.0168(18)
F4 0.0629(18) 0.0345(13) 0.0485(16) 0.0023(11) 0.0075(13) -0.0060(12)
B1 0.038(2) 0.034(2) 0.032(2) 0.0065(17) -0.0035(17) -0.0014(18)

loop_
_atom_type_symbol
_atom_type_description
_atom_type_scat_dispersion_real
_atom_type_scat_dispersion_imag
_atom_type_scat_source
C C 0.0033 0.0016 'International Tables Vol C Tables 4.2.6.8 and 6.1.1.4'
H H 0.0000 0.0000 'International Tables Vol C Tables 4.2.6.8 and 6.1.1.4'
B B 0.0013 0.0007 'International Tables Vol C Tables 4.2.6.8 and 6.1.1.4'
Cl Cl 0.1484 0.1585 'International Tables Vol C Tables 4.2.6.8 and 6.1.1.4'
F F 0.0171 0.0103 'International Tables Vol C Tables 4.2.6.8 and 6.1.1.4'
Fe Fe 0.3463 0.8444 'International Tables Vol C Tables 4.2.6.8 and 6.1.1.4'
N N 0.0061 0.0033 'International Tables Vol C Tables 4.2.6.8 and 6.1.1.4'
O O 0.0106 0.0060 'International Tables Vol C Tables 4.2.6.8 and 6.1.1.4'
S S 0.1246 0.1234 'International Tables Vol C Tables 4.2.6.8 and 6.1.1.4'

loop_
_geom_angle_atom_site_label_1
_geom_angle_atom_site_label_2
_geom_angle_atom_site_label_3
_geom_angle
_geom_angle_site_symmetry_1
S1 Fe1 S2 85.20(4) .
N1 Fe1 S1 89.30(9) .
N1 Fe1 S2 148.74(9) .
N1 Fe1 N2 79.73(13) .
N2 Fe1 S1 148.67(10) .
N2 Fe1 S2 89.18(9) .
N3 Fe1 S1 102.82(11) .
N3 Fe1 S2 104.13(11) .
N3 Fe1 N1 107.09(14) .
N3 Fe1 N2 108.44(14) .
S2 Fe2 S1 82.91(4) .
C11 Fe2 S1 99.55(11) .
C11 Fe2 S2 98.63(12) .
C11 Fe2 C12 124.02(18) .
C11 Fe2 C13 156.63(16) .
C11 Fe2 C14 126.99(17) .
C11 Fe2 C15 92.81(17) .
C11 Fe2 C16 91.17(16) .
C12 Fe2 S1 89.73(13) .
C12 Fe2 S2 137.34(14) .
C12 Fe2 C13 39.66(18) .
C12 Fe2 C14 66.08(18) .
C13 Fe2 S1 97.14(13) .
C13 Fe2 S2 99.56(13) .
C14 Fe2 S1 133.47(14) .
C14 Fe2 S2 89.23(13) .
C14 Fe2 C13 39.16(19) .
C15 Fe2 S1 156.23(13) .
C15 Fe2 S2 115.36(14) .
C15 Fe2 C12 66.57(17) .
C15 Fe2 C13 66.11(18) .
C15 Fe2 C14 39.08(19) .
C15 Fe2 C16 39.96(18) .
C16 Fe2 S1 118.99(13) .
C16 Fe2 S2 154.27(13) .
C16 Fe2 C12 39.52(18) .
C16 Fe2 C13 66.35(17) .
C16 Fe2 C14 66.11(18) .
Fe1 S1 Fe2 90.31(3) .
C1 S1 Fe1 97.82(13) .
C1 S1 Fe2 113.71(14) .
Fe1 S2 Fe2 90.22(4) .
C9 S2 Fe1 97.59(13) .
C9 S2 Fe2 113.71(15) .
C2 N1 Fe1 111.7(2) .
C2 N1 C3 109.4(3) .
C2 N1 C6 110.9(3) .
C3 N1 Fe1 110.4(2) .
C6 N1 Fe1 105.3(2) .
C6 N1 C3 109.0(3) .
C5 N2 Fe1 109.9(2) .
C7 N2 Fe1 104.9(2) .
C7 N2 C5 110.5(3) .
C7 N2 C8 110.9(3) .
C8 N2 Fe1 111.8(2) .
C8 N2 C5 108.8(3) .
S1 C1 H1A 110.1 .
S1 C1 H1B 110.1 .
H1A C1 H1B 108.4 .
C2 C1 S1 108.0(3) .
C2 C1 H1A 110.1 .
C2 C1 H1B 110.1 .
N1 C2 C1 111.6(3) .
N1 C2 H2A 109.3 .
N1 C2 H2B 109.3 .
C1 C2 H2A 109.3 .
C1 C2 H2B 109.3 .
H2A C2 H2B 108.0 .
N1 C3 H3A 108.8 .
N1 C3 H3B 108.8 .
N1 C3 C4 113.7(3) .
H3A C3 H3B 107.7 .
C4 C3 H3A 108.8 .
C4 C3 H3B 108.8 .
C3 C4 H4A 108.1 .
C3 C4 H4B 108.1 .
C3 C4 C5 116.8(3) .
H4A C4 H4B 107.3 .
C5 C4 H4A 108.1 .
C5 C4 H4B 108.1 .
N2 C5 C4 112.5(3) .
N2 C5 H5A 109.1 .
N2 C5 H5B 109.1 .
C4 C5 H5A 109.1 .
C4 C5 H5B 109.1 .
H5A C5 H5B 107.8 .
N1 C6 H6A 109.7 .
N1 C6 H6B 109.7 .
N1 C6 C7 110.0(3) .
H6A C6 H6B 108.2 .
C7 C6 H6A 109.7 .
C7 C6 H6B 109.7 .
N2 C7 C6 110.6(3) .
N2 C7 H7A 109.5 .
N2 C7 H7B 109.5 .
C6 C7 H7A 109.5 .
C6 C7 H7B 109.5 .
H7A C7 H7B 108.1 .
N2 C8 H8A 109.4 .
N2 C8 H8B 109.4 .
N2 C8 C9 111.3(3) .
H8A C8 H8B 108.0 .
C9 C8 H8A 109.4 .
C9 C8 H8B 109.4 .
S2 C9 H9A 110.0 .
S2 C9 H9B 110.0 .
C8 C9 S2 108.6(3) .
C8 C9 H9A 110.0 .
C8 C9 H9B 110.0 .
H9A C9 H9B 108.4 .
O1 N3 Fe1 163.8(3) .
O2 C11 Fe2 174.6(3) .
Fe2 C12 H12 125.0 .
C13 C12 Fe2 70.5(2) .
C13 C12 H12 126.1 .
C16 C12 Fe2 70.0(2) .
C16 C12 H12 126.1 .
C16 C12 C13 107.8(4) .
Fe2 C13 H13 125.2 .
C12 C13 Fe2 69.8(2) .
C12 C13 H13 126.1 .
C14 C13 Fe2 70.4(2) .
C14 C13 C12 107.7(4) .
C14 C13 H13 126.1 .
Fe2 C14 H14 125.7 .
C13 C14 Fe2 70.4(2) .
C13 C14 H14 125.6 .
C15 C14 Fe2 69.8(2) .
C15 C14 C13 108.8(4) .
C15 C14 H14 125.6 .
Fe2 C15 H15 124.4 .
C14 C15 Fe2 71.1(2) .
C14 C15 H15 126.1 .
C14 C15 C16 107.9(4) .
C16 C15 Fe2 70.1(2) .
C16 C15 H15 126.1 .
Fe2 C16 H16 125.0 .
C12 C16 Fe2 70.5(2) .
C12 C16 C15 107.8(4) .
C12 C16 H16 126.1 .
C15 C16 Fe2 70.0(2) .
C15 C16 H16 126.1 .
Cl2S C1S Cl2S 120.5(11) 14_665
Cl2S C1S H 107.2 .
Cl2S C1S H 107.2 14_665
Cl2S C1S HA 107.2 .
Cl2S C1S HA 107.2 14_665
H C1S HA 106.8 .
F1 B1 F2 108.5(4) .
F1 B1 F4 111.1(4) .
F3 B1 F1 111.4(4) .
F3 B1 F2 109.0(4) .
F3 B1 F4 109.9(4) .
F4 B1 F2 106.8(3) .

loop_
_geom_bond_atom_site_label_1
_geom_bond_atom_site_label_2
_geom_bond_distance
_geom_bond_site_symmetry_2
Fe1 S1 2.2315(10) .
Fe1 S2 2.2371(10) .
Fe1 N1 2.013(3) .
Fe1 N2 2.023(3) .
Fe1 N3 1.684(3) .
Fe2 S1 2.2855(10) .
Fe2 S2 2.2835(10) .
Fe2 C11 1.752(4) .
Fe2 C12 2.094(4) .
Fe2 C13 2.103(4) .
Fe2 C14 2.103(4) .
Fe2 C15 2.086(4) .
Fe2 C16 2.087(4) .
S1 C1 1.836(4) .
S2 C9 1.838(4) .
O1 N3 1.150(4) .
O2 C11 1.152(4) .
N1 C2 1.488(5) .
N1 C3 1.493(4) .
N1 C6 1.493(5) .
N2 C5 1.493(5) .
N2 C7 1.484(5) .
N2 C8 1.491(5) .
C1 H1A 0.9900 .
C1 H1B 0.9900 .
C1 C2 1.517(5) .
C2 H2A 0.9900 .
C2 H2B 0.9900 .
C3 H3A 0.9900 .
C3 H3B 0.9900 .
C3 C4 1.505(6) .
C4 H4A 0.9900 .
C4 H4B 0.9900 .
C4 C5 1.530(6) .
C5 H5A 0.9900 .
C5 H5B 0.9900 .
C6 H6A 0.9900 .
C6 H6B 0.9900 .
C6 C7 1.553(6) .
C7 H7A 0.9900 .
C7 H7B 0.9900 .
C8 H8A 0.9900 .
C8 H8B 0.9900 .
C8 C9 1.514(6) .
C9 H9A 0.9900 .
C9 H9B 0.9900 .
C12 H12 0.9500 .
C12 C13 1.424(7) .
C12 C16 1.414(6) .
C13 H13 0.9500 .
C13 C14 1.409(7) .
C14 H14 0.9500 .
C14 C15 1.401(7) .
C15 H15 0.9500 .
C15 C16 1.426(7) .
C16 H16 0.9500 .
Cl2S C1S 1.819(10) .
C1S Cl2S 1.819(10) 14_665
C1S H 0.9900 .
C1S HA 0.9900 .
F1 B1 1.382(5) .
F2 B1 1.401(5) .
F3 B1 1.375(5) .
F4 B1 1.392(5) .

loop_
_geom_torsion_atom_site_label_1
_geom_torsion_atom_site_label_2
_geom_torsion_atom_site_label_3
_geom_torsion_atom_site_label_4
_geom_torsion
Fe1 S1 C1 C2 -34.1(3)
Fe1 S2 C9 C8 34.3(3)
Fe1 N1 C2 C1 -43.6(4)
Fe1 N1 C3 C4 68.6(4)
Fe1 N1 C6 C7 -35.7(3)
Fe1 N2 C5 C4 -69.7(4)
Fe1 N2 C7 C6 36.5(3)
Fe1 N2 C8 C9 43.4(4)
Fe2 S1 C1 C2 -127.9(3)
Fe2 S2 C9 C8 127.9(3)
Fe2 C12 C13 C14 -60.5(3)
Fe2 C12 C16 C15 60.3(3)
Fe2 C13 C14 C15 -59.5(3)
Fe2 C14 C15 C16 -60.7(3)
Fe2 C15 C16 C12 -60.7(3)
S1 Fe1 N3 O1 29.9(11)
S1 C1 C2 N1 52.1(4)
S2 Fe1 N3 O1 -58.3(11)
N1 Fe1 N3 O1 123.2(11)
N1 C3 C4 C5 -46.0(5)
N1 C6 C7 N2 -0.7(4)
N2 Fe1 N3 O1 -152.2(11)
N2 C8 C9 S2 -52.1(4)
C2 N1 C3 C4 -168.0(3)
C2 N1 C6 C7 -156.7(3)
C3 N1 C2 C1 -166.1(3)
C3 N1 C6 C7 82.8(4)
C3 C4 C5 N2 46.6(5)
C5 N2 C7 C6 -81.9(4)
C5 N2 C8 C9 164.9(3)
C6 N1 C2 C1 73.6(4)
C6 N1 C3 C4 -46.6(4)
C7 N2 C5 C4 45.6(4)
C7 N2 C8 C9 -73.3(4)
C8 N2 C5 C4 167.5(3)
C8 N2 C7 C6 157.4(3)
C12 C13 C14 Fe2 60.1(3)
C12 C13 C14 C15 0.6(4)
C13 C12 C16 Fe2 -60.7(3)
C13 C12 C16 C15 -0.3(4)
C13 C14 C15 Fe2 59.9(3)
C13 C14 C15 C16 -0.8(4)
C14 C15 C16 Fe2 61.4(3)
C14 C15 C16 C12 0.7(4)
C16 C12 C13 Fe2 60.3(3)
C16 C12 C13 C14 -0.2(4)
